data_7006078
loop_
_publ_author_name
'Reid, Stuart D.'
'Hector, Andrew L.'
'Levason, William'
'Reid, Gillian'
'Waller, Benjamin J.'
'Webster, Michael'

_publ_section_title
;
 Thio- and seleno-ether complexes with Group 4 tetrahalides and tin
 tetrachloride: preparation and use in CVD for metal chalcogenide
 films.
;
_journal_issue 42
_journal_name_full 'Dalton transactions (Cambridge, England : 2003)'
_journal_page_first 4769
_journal_page_last 4777
_journal_paper_doi 10.1039/b708809d
_journal_year 2007
_chemical_formula_moiety '(C17 H19 Se1 1+)2, Cl6 Ti1 2-, 2(C H2 Cl2)'
_chemical_formula_sum 'C36 H42 Cl10 Se2 Ti'
_chemical_formula_weight 1035.02
_chemical_name_systematic
;
Bis(6-methyl-5,7,12,13-tetrahydrodibenzo[c,g]selenoninium)
hexachlorotitanate(IV) dichloromethane solvate
;
_space_group_IT_number 2
_symmetry_cell_setting triclinic
_symmetry_Int_Tables_number 2
_symmetry_space_group_name_Hall '-P 1'
_symmetry_space_group_name_H-M 'P -1'
_atom_sites_solution_hydrogens geom
_atom_sites_solution_primary direct
_atom_sites_solution_secondary difmap
_audit_creation_date 2006-08-27
_audit_creation_method 'SHELXL-97 + hand edit'
_audit_update_record
; 2007-06-09 Moved cation into unit cell.
Relabelled CH2Cl2 atoms (removed S).
Relabelled HnA to Hn where only one H on C. (mw)
;
_cell_angle_alpha 97.211(10)
_cell_angle_beta 109.899(10)
_cell_angle_gamma 93.532(10)
_cell_formula_units_Z 1
_cell_length_a 9.0027(10)
_cell_length_b 9.955(2)
_cell_length_c 12.413(3)
_cell_measurement_reflns_used 4211
_cell_measurement_temperature 120(2)
_cell_measurement_theta_max 27.48
_cell_measurement_theta_min 1.00
_cell_volume 1031.3(4)
_computing_structure_refinement 'SHELXL-97 (Sheldrick, 1997)'
_computing_structure_solution 'SHELXS-97 (Sheldrick, 1997)'
_diffrn_ambient_temperature 120(2)
_diffrn_measured_fraction_theta_full 0.980
_diffrn_measured_fraction_theta_max 0.980
_diffrn_measurement_device_type 'area detector, Nonius Kappa ccd'
_diffrn_measurement_method '\f and \w scans'
_diffrn_radiation_monochromator graphite
_diffrn_radiation_source 'Nonius rotating anode'
_diffrn_radiation_type MoK\a
_diffrn_radiation_wavelength 0.71073
_diffrn_reflns_av_R_equivalents 0.0322
_diffrn_reflns_av_sigmaI/netI 0.0388
_diffrn_reflns_limit_h_max 11
_diffrn_reflns_limit_h_min -10
_diffrn_reflns_limit_k_max 12
_diffrn_reflns_limit_k_min -12
_diffrn_reflns_limit_l_max 16
_diffrn_reflns_limit_l_min -16
_diffrn_reflns_number 15187
_diffrn_reflns_theta_full 27.50
_diffrn_reflns_theta_max 27.50
_diffrn_reflns_theta_min 2.44
_diffrn_standards_decay_% 0
_diffrn_standards_number 0
_exptl_absorpt_coefficient_mu 2.647
_exptl_absorpt_correction_T_max 1.0000
_exptl_absorpt_correction_T_min 0.7315
_exptl_absorpt_correction_type multi-scan
_exptl_absorpt_process_details 'G.M. Sheldrick, (2003). SADABS. Version 2.10. Bruker AXS Inc.'
_exptl_crystal_colour yellow
_exptl_crystal_density_diffrn 1.667
_exptl_crystal_density_method 'not measured'
_exptl_crystal_description plate
_exptl_crystal_F_000 518
_exptl_crystal_size_max 0.20
_exptl_crystal_size_mid 0.20
_exptl_crystal_size_min 0.02
_refine_diff_density_max 0.488
_refine_diff_density_min -0.503
_refine_diff_density_rms 0.089
_refine_ls_extinction_method none
_refine_ls_goodness_of_fit_ref 1.022
_refine_ls_hydrogen_treatment noref
_refine_ls_matrix_type full
_refine_ls_number_parameters 223
_refine_ls_number_reflns 4638
_refine_ls_number_restraints 0
_refine_ls_restrained_S_all 1.022
_refine_ls_R_factor_all 0.0436
_refine_ls_R_factor_gt 0.0310
_refine_ls_shift/su_max 0.000
_refine_ls_shift/su_mean 0.000
_refine_ls_structure_factor_coef Fsqd
_refine_ls_weighting_details 'w=1/[\s^2^(Fo^2^)+(0.0266P)^2^+0.9361P] where P=(Fo^2^+2Fc^2^)/3'
_refine_ls_weighting_scheme calc
_refine_ls_wR_factor_gt 0.0632
_refine_ls_wR_factor_ref 0.0675
_reflns_number_gt 3971
_reflns_number_total 4638
_reflns_threshold_expression I>2sigma(I)
_cod_data_source_file b708809d.txt
_cod_data_source_block 06sdr003
_cod_original_cell_volume 1031.3(3)
_cod_database_code 7006078

loop_
_symmetry_equiv_pos_as_xyz
'x, y, z'
'-x, -y, -z'

loop_
_atom_site_label
_atom_site_type_symbol
_atom_site_fract_x
_atom_site_fract_y
_atom_site_fract_z
_atom_site_U_iso_or_equiv
_atom_site_adp_type
_atom_site_occupancy
_atom_site_symmetry_multiplicity
_atom_site_calc_flag
_atom_site_refinement_flags
_atom_site_disorder_assembly
_atom_site_disorder_group
Ti1 Ti 0.5000 0.5000 0.0000 0.01320(12) Uani 1 2 d S . .
Se1 Se 0.05158(2) 0.42461(2) 0.162801(18) 0.01686(7) Uani 1 1 d . . .
Cl1 Cl 0.70001(6) 0.61323(6) 0.16564(5) 0.02152(13) Uani 1 1 d . . .
Cl2 Cl 0.30661(6) 0.59563(6) 0.06469(5) 0.02024(12) Uani 1 1 d . . .
Cl3 Cl 0.51461(6) 0.69058(6) -0.09194(5) 0.01877(12) Uani 1 1 d . . .
C1 C 0.2594(3) 0.4110(2) 0.27929(19) 0.0193(5) Uani 1 1 d . . .
H1A H 0.2634 0.3180 0.2998 0.023 Uiso 1 1 calc R . .
H1B H 0.3445 0.4288 0.2475 0.023 Uiso 1 1 calc R . .
C2 C 0.2848(2) 0.5133(2) 0.38518(19) 0.0183(5) Uani 1 1 d . . .
C3 C 0.3033(3) 0.6518(3) 0.3772(2) 0.0230(5) Uani 1 1 d . . .
H3 H 0.2984 0.6785 0.3053 0.028 Uiso 1 1 calc R . .
C4 C 0.3287(3) 0.7508(3) 0.4726(2) 0.0263(5) Uani 1 1 d . . .
H4 H 0.3397 0.8446 0.4661 0.032 Uiso 1 1 calc R . .
C5 C 0.3379(3) 0.7107(3) 0.5780(2) 0.0256(5) Uani 1 1 d . . .
H5 H 0.3556 0.7775 0.6441 0.031 Uiso 1 1 calc R . .
C6 C 0.3214(3) 0.5750(3) 0.5864(2) 0.0223(5) Uani 1 1 d . . .
H6 H 0.3297 0.5495 0.6593 0.027 Uiso 1 1 calc R . .
C7 C 0.2929(2) 0.4727(2) 0.4912(2) 0.0192(5) Uani 1 1 d . . .
C8 C 0.2739(3) 0.3261(2) 0.5083(2) 0.0212(5) Uani 1 1 d . . .
H8A H 0.3335 0.3194 0.5904 0.025 Uiso 1 1 calc R . .
H8B H 0.3224 0.2706 0.4600 0.025 Uiso 1 1 calc R . .
C9 C 0.0987(3) 0.2649(3) 0.4771(2) 0.0217(5) Uani 1 1 d . . .
H9A H 0.0919 0.2188 0.5417 0.026 Uiso 1 1 calc R . .
H9B H 0.0320 0.3410 0.4720 0.026 Uiso 1 1 calc R . .
C10 C 0.0282(3) 0.1645(2) 0.3655(2) 0.0200(5) Uani 1 1 d . . .
C11 C 0.0469(3) 0.0264(3) 0.3714(2) 0.0242(5) Uani 1 1 d . . .
H11 H 0.1106 0.0014 0.4427 0.029 Uiso 1 1 calc R . .
C12 C -0.0241(3) -0.0745(3) 0.2768(2) 0.0276(6) Uani 1 1 d . . .
H12 H -0.0076 -0.1670 0.2832 0.033 Uiso 1 1 calc R . .
C13 C -0.1196(3) -0.0400(3) 0.1727(2) 0.0278(6) Uani 1 1 d . . .
H13 H -0.1726 -0.1091 0.1082 0.033 Uiso 1 1 calc R . .
C14 C -0.1373(3) 0.0952(3) 0.1631(2) 0.0241(5) Uani 1 1 d . . .
H14 H -0.2016 0.1187 0.0912 0.029 Uiso 1 1 calc R . .
C15 C -0.0620(3) 0.1984(2) 0.2575(2) 0.0190(5) Uani 1 1 d . . .
C16 C -0.0851(3) 0.3418(2) 0.2383(2) 0.0210(5) Uani 1 1 d . . .
H16A H -0.0653 0.3986 0.3142 0.025 Uiso 1 1 calc R . .
H16B H -0.1975 0.3446 0.1900 0.025 Uiso 1 1 calc R . .
C17 C 0.0583(3) 0.2787(2) 0.0472(2) 0.0218(5) Uani 1 1 d . . .
H17A H 0.1244 0.3112 0.0052 0.033 Uiso 1 1 calc R . .
H17B H -0.0497 0.2482 -0.0074 0.033 Uiso 1 1 calc R . .
H17C H 0.1037 0.2025 0.0851 0.033 Uiso 1 1 calc R . .
C18 C 0.4794(3) 0.9496(3) 0.1813(2) 0.0296(6) Uani 1 1 d . . .
H18A H 0.4783 0.8682 0.1262 0.036 Uiso 1 1 calc R . .
H18B H 0.5298 1.0292 0.1610 0.036 Uiso 1 1 calc R . .
Cl4 Cl 0.28249(8) 0.97588(8) 0.16873(7) 0.04241(18) Uani 1 1 d . . .
Cl5 Cl 0.59072(9) 0.92667(8) 0.32323(6) 0.03980(17) Uani 1 1 d . . .

loop_
_atom_site_aniso_label
_atom_site_aniso_U_11
_atom_site_aniso_U_22
_atom_site_aniso_U_33
_atom_site_aniso_U_23
_atom_site_aniso_U_13
_atom_site_aniso_U_12
Ti1 0.0134(3) 0.0141(3) 0.0127(3) 0.0036(2) 0.0050(2) 0.0014(2)
Se1 0.01698(11) 0.01922(13) 0.01535(12) 0.00472(9) 0.00611(9) 0.00273(9)
Cl1 0.0227(3) 0.0199(3) 0.0173(3) 0.0023(2) 0.0019(2) -0.0008(2)
Cl2 0.0210(3) 0.0224(3) 0.0220(3) 0.0067(2) 0.0119(2) 0.0061(2)
Cl3 0.0192(3) 0.0183(3) 0.0212(3) 0.0085(2) 0.0082(2) 0.0026(2)
C1 0.0178(11) 0.0257(13) 0.0153(11) 0.0036(10) 0.0062(9) 0.0051(9)
C2 0.0120(10) 0.0251(13) 0.0178(11) 0.0028(10) 0.0054(8) 0.0020(9)
C3 0.0219(12) 0.0274(13) 0.0205(12) 0.0053(10) 0.0083(9) -0.0003(10)
C4 0.0242(12) 0.0225(13) 0.0313(14) 0.0018(11) 0.0096(10) 0.0011(10)
C5 0.0231(12) 0.0304(14) 0.0218(12) -0.0023(11) 0.0087(10) 0.0001(10)
C6 0.0180(11) 0.0325(14) 0.0164(11) 0.0019(10) 0.0072(9) 0.0005(10)
C7 0.0107(10) 0.0267(13) 0.0198(11) 0.0044(10) 0.0043(9) 0.0032(9)
C8 0.0189(11) 0.0267(13) 0.0180(11) 0.0075(10) 0.0047(9) 0.0041(10)
C9 0.0225(11) 0.0262(13) 0.0187(11) 0.0075(10) 0.0090(9) 0.0012(10)
C10 0.0179(11) 0.0228(12) 0.0228(12) 0.0074(10) 0.0107(9) 0.0004(9)
C11 0.0230(12) 0.0262(13) 0.0264(13) 0.0116(11) 0.0099(10) 0.0041(10)
C12 0.0324(13) 0.0201(13) 0.0366(15) 0.0078(11) 0.0187(12) 0.0038(11)
C13 0.0292(13) 0.0252(14) 0.0307(14) -0.0017(11) 0.0166(11) -0.0056(11)
C14 0.0204(11) 0.0306(14) 0.0231(12) 0.0068(11) 0.0096(10) -0.0008(10)
C15 0.0177(11) 0.0211(12) 0.0216(12) 0.0058(10) 0.0103(9) 0.0021(9)
C16 0.0165(11) 0.0277(13) 0.0230(12) 0.0077(10) 0.0108(9) 0.0044(10)
C17 0.0219(11) 0.0256(13) 0.0194(12) 0.0017(10) 0.0095(9) 0.0037(10)
C18 0.0269(13) 0.0328(15) 0.0288(14) 0.0041(12) 0.0102(11) 0.0000(11)
Cl4 0.0288(3) 0.0445(4) 0.0497(5) 0.0035(4) 0.0093(3) 0.0069(3)
Cl5 0.0431(4) 0.0362(4) 0.0357(4) 0.0098(3) 0.0058(3) 0.0097(3)

loop_
_atom_type_symbol
_atom_type_description
_atom_type_scat_dispersion_real
_atom_type_scat_dispersion_imag
_atom_type_scat_source
C C 0.0033 0.0016 'International Tables Vol C Tables 4.2.6.8 and 6.1.1.4'
H H 0.0000 0.0000 'International Tables Vol C Tables 4.2.6.8 and 6.1.1.4'
Cl Cl 0.1484 0.1585 'International Tables Vol C Tables 4.2.6.8 and 6.1.1.4'
Ti Ti 0.2776 0.4457 'International Tables Vol C Tables 4.2.6.8 and 6.1.1.4'
Se Se -0.0929 2.2259 'International Tables Vol C Tables 4.2.6.8 and 6.1.1.4'

loop_
_geom_angle_atom_site_label_1
_geom_angle_atom_site_label_2
_geom_angle_atom_site_label_3
_geom_angle
_geom_angle_site_symmetry_1
_geom_angle_site_symmetry_3
_geom_angle_publ_flag
Cl1 Ti1 Cl1 180.00(3) . 2_665 ?
Cl1 Ti1 Cl3 89.07(2) . . ?
Cl1 Ti1 Cl3 90.93(2) 2_665 . ?
Cl1 Ti1 Cl3 90.93(2) . 2_665 ?
Cl1 Ti1 Cl3 89.07(2) 2_665 2_665 ?
Cl3 Ti1 Cl3 180.00(2) . 2_665 ?
Cl1 Ti1 Cl2 90.30(2) . . ?
Cl1 Ti1 Cl2 89.70(2) 2_665 . ?
Cl3 Ti1 Cl2 89.07(2) . . ?
Cl3 Ti1 Cl2 90.93(2) 2_665 . ?
Cl1 Ti1 Cl2 89.70(2) . 2_665 ?
Cl1 Ti1 Cl2 90.30(2) 2_665 2_665 ?
Cl3 Ti1 Cl2 90.93(2) . 2_665 ?
Cl3 Ti1 Cl2 89.07(2) 2_665 2_665 ?
Cl2 Ti1 Cl2 180.00(2) . 2_665 ?
C17 Se1 C1 97.19(10) . . ?
C17 Se1 C16 104.02(10) . . ?
C1 Se1 C16 98.53(10) . . ?
C2 C1 Se1 109.11(15) . . ?
C2 C1 H1A 109.9 . . ?
Se1 C1 H1A 109.9 . . ?
C2 C1 H1B 109.9 . . ?
Se1 C1 H1B 109.9 . . ?
H1A C1 H1B 108.3 . . ?
C3 C2 C7 120.0(2) . . ?
C3 C2 C1 118.5(2) . . ?
C7 C2 C1 121.5(2) . . ?
C4 C3 C2 121.0(2) . . ?
C4 C3 H3 119.5 . . ?
C2 C3 H3 119.5 . . ?
C3 C4 C5 119.1(2) . . ?
C3 C4 H4 120.4 . . ?
C5 C4 H4 120.4 . . ?
C6 C5 C4 120.1(2) . . ?
C6 C5 H5 120.0 . . ?
C4 C5 H5 120.0 . . ?
C5 C6 C7 122.2(2) . . ?
C5 C6 H6 118.9 . . ?
C7 C6 H6 118.9 . . ?
C6 C7 C2 117.6(2) . . ?
C6 C7 C8 118.5(2) . . ?
C2 C7 C8 123.9(2) . . ?
C7 C8 C9 114.28(19) . . ?
C7 C8 H8A 108.7 . . ?
C9 C8 H8A 108.7 . . ?
C7 C8 H8B 108.7 . . ?
C9 C8 H8B 108.7 . . ?
H8A C8 H8B 107.6 . . ?
C10 C9 C8 116.33(19) . . ?
C10 C9 H9A 108.2 . . ?
C8 C9 H9A 108.2 . . ?
C10 C9 H9B 108.2 . . ?
C8 C9 H9B 108.2 . . ?
H9A C9 H9B 107.4 . . ?
C11 C10 C15 117.4(2) . . ?
C11 C10 C9 117.7(2) . . ?
C15 C10 C9 124.8(2) . . ?
C12 C11 C10 122.2(2) . . ?
C12 C11 H11 118.9 . . ?
C10 C11 H11 118.9 . . ?
C11 C12 C13 119.6(2) . . ?
C11 C12 H12 120.2 . . ?
C13 C12 H12 120.2 . . ?
C14 C13 C12 119.7(2) . . ?
C14 C13 H13 120.2 . . ?
C12 C13 H13 120.2 . . ?
C13 C14 C15 121.0(2) . . ?
C13 C14 H14 119.5 . . ?
C15 C14 H14 119.5 . . ?
C14 C15 C10 119.9(2) . . ?
C14 C15 C16 117.3(2) . . ?
C10 C15 C16 122.8(2) . . ?
C15 C16 Se1 115.53(15) . . ?
C15 C16 H16A 108.4 . . ?
Se1 C16 H16A 108.4 . . ?
C15 C16 H16B 108.4 . . ?
Se1 C16 H16B 108.4 . . ?
H16A C16 H16B 107.5 . . ?
Se1 C17 H17A 109.5 . . ?
Se1 C17 H17B 109.5 . . ?
H17A C17 H17B 109.5 . . ?
Se1 C17 H17C 109.5 . . ?
H17A C17 H17C 109.5 . . ?
H17B C17 H17C 109.5 . . ?
Cl5 C18 Cl4 110.75(14) . . ?
Cl5 C18 H18A 109.5 . . ?
Cl4 C18 H18A 109.5 . . ?
Cl5 C18 H18B 109.5 . . ?
Cl4 C18 H18B 109.5 . . ?
H18A C18 H18B 108.1 . . ?

loop_
_geom_bond_atom_site_label_1
_geom_bond_atom_site_label_2
_geom_bond_distance
_geom_bond_site_symmetry_2
_geom_bond_publ_flag
Ti1 Cl1 2.3213(7) . ?
Ti1 Cl1 2.3213(7) 2_665 ?
Ti1 Cl3 2.3526(7) . ?
Ti1 Cl3 2.3526(7) 2_665 ?
Ti1 Cl2 2.3551(6) . ?
Ti1 Cl2 2.3551(6) 2_665 ?
Se1 C17 1.929(2) . ?
Se1 C1 1.962(2) . ?
Se1 C16 1.981(2) . ?
C1 C2 1.499(3) . ?
C1 H1A 0.9900 . ?
C1 H1B 0.9900 . ?
C2 C3 1.399(3) . ?
C2 C7 1.405(3) . ?
C3 C4 1.385(3) . ?
C3 H3 0.9500 . ?
C4 C5 1.392(4) . ?
C4 H4 0.9500 . ?
C5 C6 1.371(4) . ?
C5 H5 0.9500 . ?
C6 C7 1.399(3) . ?
C6 H6 0.9500 . ?
C7 C8 1.508(3) . ?
C8 C9 1.554(3) . ?
C8 H8A 0.9900 . ?
C8 H8B 0.9900 . ?
C9 C10 1.515(3) . ?
C9 H9A 0.9900 . ?
C9 H9B 0.9900 . ?
C10 C11 1.403(3) . ?
C10 C15 1.406(3) . ?
C11 C12 1.382(4) . ?
C11 H11 0.9500 . ?
C12 C13 1.385(4) . ?
C12 H12 0.9500 . ?
C13 C14 1.381(4) . ?
C13 H13 0.9500 . ?
C14 C15 1.399(3) . ?
C14 H14 0.9500 . ?
C15 C16 1.492(3) . ?
C16 H16A 0.9900 . ?
C16 H16B 0.9900 . ?
C17 H17A 0.9800 . ?
C17 H17B 0.9800 . ?
C17 H17C 0.9800 . ?
C18 Cl5 1.757(3) . ?
C18 Cl4 1.765(3) . ?
C18 H18A 0.9900 . ?
C18 H18B 0.9900 . ?
